data_7150326
loop_
_publ_author_name
'Siu, Jason'
'Baxendale, Ian R.'
'Ley, Steven V.'

_publ_section_title
;
 Microwave assisted Leimgruber-Batcho reaction for the preparation of
 indoles, azaindoles and pyrroylquinolines.
;
_journal_issue 2
_journal_name_full 'Organic &amp; biomolecular chemistry'
_journal_page_first 160
_journal_page_last 167
_journal_paper_doi 10.1039/b313012f
_journal_volume 2
_journal_year 2004
_chemical_formula_moiety 'C11 H11 N3 O2'
_chemical_formula_sum 'C11 H11 N3 O2'
_chemical_formula_weight 217.23
_chemical_name_systematic
;
?
;
_space_group_IT_number 2
_symmetry_cell_setting triclinic
_symmetry_space_group_name_Hall '-P 1'
_symmetry_space_group_name_H-M 'P -1'
_atom_sites_solution_hydrogens geom
_atom_sites_solution_primary direct
_atom_sites_solution_secondary difmap
_audit_creation_method SHELXL-97
_cell_angle_alpha 101.554(6)
_cell_angle_beta 92.508(6)
_cell_angle_gamma 103.229(3)
_cell_formula_units_Z 2
_cell_length_a 7.2055(6)
_cell_length_b 7.8564(7)
_cell_length_c 9.9993(8)
_cell_measurement_reflns_used 6384
_cell_measurement_temperature 180(2)
_cell_measurement_theta_max 25.03
_cell_measurement_theta_min 1.02
_cell_volume 537.48(8)
_computing_cell_refinement 'HKL Scalepack (Otwinowski & Minor 1997)'
_computing_data_collection 'Collect (Nonius B.V. 1998)'
_computing_data_reduction
;
HKL Denzo and Scalepack (Otwinowski & Minor 1997)
;
_computing_publication_material 'SHELXL-97 (Sheldrick 1997)'
_computing_structure_refinement 'SHELXL-97 (Sheldrick 1997)'
_computing_structure_solution 'SIR-92 (Altomare et al. 1994)'
_diffrn_ambient_temperature 180(2)
_diffrn_measured_fraction_theta_full 0.981
_diffrn_measured_fraction_theta_max 0.981
_diffrn_measurement_device_type 'Nonius Kappa CCD'
_diffrn_measurement_method 'Thin slice \w and \f scans'
_diffrn_radiation_source 'fine-focus sealed tube'
_diffrn_radiation_type MoK\a
_diffrn_radiation_wavelength 0.71073
_diffrn_reflns_av_R_equivalents 0.0728
_diffrn_reflns_av_sigmaI/netI 0.0751
_diffrn_reflns_limit_h_max 8
_diffrn_reflns_limit_h_min -8
_diffrn_reflns_limit_k_max 9
_diffrn_reflns_limit_k_min -9
_diffrn_reflns_limit_l_max 11
_diffrn_reflns_limit_l_min -10
_diffrn_reflns_number 5051
_diffrn_reflns_theta_full 25.02
_diffrn_reflns_theta_max 25.02
_diffrn_reflns_theta_min 4.18
_exptl_absorpt_coefficient_mu 0.096
_exptl_absorpt_correction_T_max 0.994
_exptl_absorpt_correction_T_min 0.907
_exptl_absorpt_correction_type multi-scan
_exptl_absorpt_process_details
;
multi-scan from symmetry-related measurements
Sortav (Blessing 1995)
;
_exptl_crystal_density_diffrn 1.342
_exptl_crystal_density_method 'not measured'
_exptl_crystal_F_000 228
_exptl_crystal_size_max 0.35
_exptl_crystal_size_mid 0.28
_exptl_crystal_size_min 0.07
_refine_diff_density_max 0.381
_refine_diff_density_min -0.347
_refine_diff_density_rms 0.091
_refine_ls_extinction_method none
_refine_ls_goodness_of_fit_ref 1.066
_refine_ls_hydrogen_treatment mixed
_refine_ls_matrix_type full
_refine_ls_number_parameters 147
_refine_ls_number_reflns 1867
_refine_ls_number_restraints 0
_refine_ls_restrained_S_all 1.066
_refine_ls_R_factor_all 0.1164
_refine_ls_R_factor_gt 0.0787
_refine_ls_shift/su_max 0.380
_refine_ls_shift/su_mean 0.014
_refine_ls_structure_factor_coef Fsqd
_refine_ls_weighting_details 'calc w=1/[\s^2^(Fo^2^)+(0.1529P)^2^+0.0735P] where P=(Fo^2^+2Fc^2^)/3'
_refine_ls_weighting_scheme calc
_refine_ls_wR_factor_gt 0.2195
_refine_ls_wR_factor_ref 0.2499
_reflns_number_gt 1241
_reflns_number_total 1867
_reflns_threshold_expression >2sigma(I)
_cod_data_source_file b313012f.txt
_cod_data_source_block sl0312
_cod_depositor_comments
;
The following automatic conversions were performed:
'_symmetry_cell_setting' value 'Triclinic' changed to 'triclinic'
according to '/home/saulius/struct/CIF-dictionaries/cif_core.dic'
dictionary named 'cif_core.dic' version 2.4.1 from 2010-06-29.

Automatic conversion script
Id: cif_fix_enum 1527 2010-12-29 10:47:43Z saulius 
;
_cod_original_sg_symbol_H-M P-1
_cod_database_code 7150326

loop_
_symmetry_equiv_pos_as_xyz
'x, y, z'
'-x, -y, -z'

loop_
_atom_site_label
_atom_site_type_symbol
_atom_site_fract_x
_atom_site_fract_y
_atom_site_fract_z
_atom_site_U_iso_or_equiv
_atom_site_adp_type
_atom_site_occupancy
_atom_site_symmetry_multiplicity
_atom_site_calc_flag
_atom_site_refinement_flags
_atom_site_disorder_assembly
_atom_site_disorder_group
O1 O 0.2754(4) 0.7115(3) 0.8951(3) 0.0587(9) Uani 1 1 d . . .
O2 O 0.1962(4) 0.6083(3) 1.0725(2) 0.0509(8) Uani 1 1 d . . .
N1 N 0.5797(5) 0.2837(4) 0.4672(3) 0.0528(9) Uani 1 1 d . . .
N2 N 0.2535(4) 0.5897(4) 0.9580(3) 0.0360(8) Uani 1 1 d . . .
N3 N 0.1262(4) 0.1055(4) 1.2664(3) 0.0400(8) Uani 1 1 d . . .
C1 C 0.4245(5) 0.2768(4) 0.6960(3) 0.0339(8) Uani 1 1 d . . .
C2 C 0.3983(5) 0.1222(5) 0.7510(3) 0.0368(9) Uani 1 1 d . . .
H2 H 0.4319 0.0184 0.7023 0.044 Uiso 1 1 calc R . .
C3 C 0.3249(5) 0.1216(4) 0.8738(3) 0.0349(8) Uani 1 1 d . . .
H3 H 0.3079 0.0151 0.9080 0.042 Uiso 1 1 calc R . .
C4 C 0.2718(4) 0.2716(4) 0.9546(3) 0.0308(8) Uani 1 1 d . . .
C5 C 0.2970(4) 0.4230(4) 0.8926(3) 0.0320(8) Uani 1 1 d . . .
C6 C 0.3732(4) 0.4257(4) 0.7669(3) 0.0341(8) Uani 1 1 d . . .
H6 H 0.3897 0.5302 0.7303 0.041 Uiso 1 1 calc R . .
C7 C 0.5106(5) 0.2818(4) 0.5695(3) 0.0388(9) Uani 1 1 d . . .
C8 C 0.2020(5) 0.2613(4) 1.0854(3) 0.0355(8) Uani 1 1 d . . .
H8 H 0.1630 0.3617 1.1348 0.043 Uiso 1 1 calc R . .
C9 C 0.1879(4) 0.1159(5) 1.1438(3) 0.0353(8) Uani 1 1 d . . .
H9 H 0.2248 0.0150 1.0932 0.042 Uiso 1 1 calc R . .
C10 C 0.0666(6) 0.2540(5) 1.3516(4) 0.0494(10) Uani 1 1 d . . .
H10A H -0.0362 0.2842 1.3006 0.074 Uiso 1 1 calc R . .
H10B H 0.1759 0.3584 1.3762 0.074 Uiso 1 1 calc R . .
H10C H 0.0202 0.2190 1.4352 0.074 Uiso 1 1 calc R . .
C11 C 0.1208(5) -0.0520(5) 1.3221(4) 0.0434(9) Uani 1 1 d . . .
H11A H 0.1634 -0.1416 1.2556 0.065 Uiso 1 1 calc R . .
H11B H -0.0104 -0.1021 1.3412 0.065 Uiso 1 1 calc R . .
H11C H 0.2058 -0.0189 1.4073 0.065 Uiso 1 1 calc R . .

loop_
_atom_site_aniso_label
_atom_site_aniso_U_11
_atom_site_aniso_U_22
_atom_site_aniso_U_33
_atom_site_aniso_U_23
_atom_site_aniso_U_13
_atom_site_aniso_U_12
O1 0.090(2) 0.0419(16) 0.0615(18) 0.0299(13) 0.0240(14) 0.0301(14)
O2 0.0770(19) 0.0420(15) 0.0386(15) 0.0102(11) 0.0150(13) 0.0216(13)
N1 0.075(2) 0.0453(19) 0.0439(19) 0.0163(14) 0.0216(16) 0.0184(16)
N2 0.0451(18) 0.0321(16) 0.0340(16) 0.0118(12) 0.0040(12) 0.0117(12)
N3 0.0485(18) 0.0390(17) 0.0343(16) 0.0134(12) 0.0099(12) 0.0087(13)
C1 0.0412(19) 0.0307(18) 0.0304(17) 0.0103(13) 0.0040(13) 0.0063(14)
C2 0.043(2) 0.0298(18) 0.0366(19) 0.0051(14) 0.0056(14) 0.0089(15)
C3 0.044(2) 0.0264(17) 0.0368(19) 0.0129(14) 0.0057(14) 0.0081(14)
C4 0.0323(17) 0.0282(18) 0.0306(18) 0.0067(13) 0.0001(13) 0.0048(13)
C5 0.0371(18) 0.0282(17) 0.0317(17) 0.0074(13) 0.0023(13) 0.0093(13)
C6 0.0394(19) 0.0305(18) 0.0337(18) 0.0137(14) 0.0011(14) 0.0057(14)
C7 0.053(2) 0.0296(19) 0.035(2) 0.0102(14) 0.0057(15) 0.0103(15)
C8 0.039(2) 0.0327(19) 0.0352(19) 0.0082(14) 0.0061(14) 0.0093(15)
C9 0.0369(19) 0.0379(19) 0.0318(18) 0.0126(14) 0.0061(14) 0.0058(15)
C10 0.069(3) 0.048(2) 0.038(2) 0.0148(16) 0.0163(17) 0.0210(19)
C11 0.055(2) 0.042(2) 0.039(2) 0.0196(16) 0.0105(16) 0.0111(17)

loop_
_atom_type_symbol
_atom_type_description
_atom_type_scat_dispersion_real
_atom_type_scat_dispersion_imag
_atom_type_scat_source
C C 0.0033 0.0016 'International Tables Vol C Tables 4.2.6.8 and 6.1.1.4'
H H 0.0000 0.0000 'International Tables Vol C Tables 4.2.6.8 and 6.1.1.4'
N N 0.0061 0.0033 'International Tables Vol C Tables 4.2.6.8 and 6.1.1.4'
O O 0.0106 0.0060 'International Tables Vol C Tables 4.2.6.8 and 6.1.1.4'

loop_
_geom_angle_atom_site_label_1
_geom_angle_atom_site_label_2
_geom_angle_atom_site_label_3
_geom_angle
_geom_angle_site_symmetry_1
_geom_angle_site_symmetry_3
_geom_angle_publ_flag
O2 N2 O1 121.1(3) . . ?
O2 N2 C5 120.8(3) . . ?
O1 N2 C5 118.1(3) . . ?
C9 N3 C11 121.2(3) . . ?
C9 N3 C10 121.5(3) . . ?
C11 N3 C10 117.3(3) . . ?
C6 C1 C2 119.5(3) . . ?
C6 C1 C7 120.1(3) . . ?
C2 C1 C7 120.4(3) . . ?
C3 C2 C1 120.0(3) . . ?
C3 C2 H2 120.0 . . ?
C1 C2 H2 120.0 . . ?
C2 C3 C4 123.8(3) . . ?
C2 C3 H3 118.1 . . ?
C4 C3 H3 118.1 . . ?
C5 C4 C3 113.9(3) . . ?
C5 C4 C8 126.1(3) . . ?
C3 C4 C8 120.1(3) . . ?
C6 C5 C4 122.8(3) . . ?
C6 C5 N2 114.3(3) . . ?
C4 C5 N2 122.8(3) . . ?
C1 C6 C5 120.0(3) . . ?
C1 C6 H6 120.0 . . ?
C5 C6 H6 120.0 . . ?
N1 C7 C1 179.2(3) . . ?
C9 C8 C4 124.1(3) . . ?
C9 C8 H8 117.9 . . ?
C4 C8 H8 117.9 . . ?
N3 C9 C8 124.8(3) . . ?
N3 C9 H9 117.6 . . ?
C8 C9 H9 117.6 . . ?
N3 C10 H10A 109.5 . . ?
N3 C10 H10B 109.5 . . ?
H10A C10 H10B 109.5 . . ?
N3 C10 H10C 109.5 . . ?
H10A C10 H10C 109.5 . . ?
H10B C10 H10C 109.5 . . ?
N3 C11 H11A 109.5 . . ?
N3 C11 H11B 109.5 . . ?
H11A C11 H11B 109.5 . . ?
N3 C11 H11C 109.5 . . ?
H11A C11 H11C 109.5 . . ?
H11B C11 H11C 109.5 . . ?

loop_
_geom_bond_atom_site_label_1
_geom_bond_atom_site_label_2
_geom_bond_distance
_geom_bond_site_symmetry_2
_geom_bond_publ_flag
O1 N2 1.231(4) . ?
O2 N2 1.227(3) . ?
N1 C7 1.158(4) . ?
N2 C5 1.450(4) . ?
N3 C9 1.334(4) . ?
N3 C11 1.449(4) . ?
N3 C10 1.461(5) . ?
C1 C6 1.377(4) . ?
C1 C2 1.410(5) . ?
C1 C7 1.436(5) . ?
C2 C3 1.358(5) . ?
C2 H2 0.9500 . ?
C3 C4 1.429(4) . ?
C3 H3 0.9500 . ?
C4 C5 1.427(4) . ?
C4 C8 1.433(4) . ?
C5 C6 1.396(4) . ?
C6 H6 0.9500 . ?
C8 C9 1.369(5) . ?
C8 H8 0.9500 . ?
C9 H9 0.9500 . ?
C10 H10A 0.9800 . ?
C10 H10B 0.9800 . ?
C10 H10C 0.9800 . ?
C11 H11A 0.9800 . ?
C11 H11B 0.9800 . ?
C11 H11C 0.9800 . ?

loop_
_geom_torsion_atom_site_label_1
_geom_torsion_atom_site_label_2
_geom_torsion_atom_site_label_3
_geom_torsion_atom_site_label_4
_geom_torsion
_geom_torsion_site_symmetry_1
_geom_torsion_site_symmetry_2
_geom_torsion_site_symmetry_3
_geom_torsion_site_symmetry_4
_geom_torsion_publ_flag
C6 C1 C2 C3 -0.7(5) . . . . ?
C7 C1 C2 C3 177.0(3) . . . . ?
C1 C2 C3 C4 -0.5(5) . . . . ?
C2 C3 C4 C5 1.9(5) . . . . ?
C2 C3 C4 C8 -177.7(3) . . . . ?
C3 C4 C5 C6 -2.2(4) . . . . ?
C8 C4 C5 C6 177.3(3) . . . . ?
C3 C4 C5 N2 -179.4(3) . . . . ?
C8 C4 C5 N2 0.1(5) . . . . ?
O2 N2 C5 C6 -175.8(3) . . . . ?
O1 N2 C5 C6 4.4(4) . . . . ?
O2 N2 C5 C4 1.7(5) . . . . ?
O1 N2 C5 C4 -178.2(3) . . . . ?
C2 C1 C6 C5 0.4(5) . . . . ?
C7 C1 C6 C5 -177.3(3) . . . . ?
C4 C5 C6 C1 1.2(5) . . . . ?
N2 C5 C6 C1 178.6(3) . . . . ?
C6 C1 C7 N1 -169(28) . . . . ?
C2 C1 C7 N1 13(28) . . . . ?
C5 C4 C8 C9 -177.0(3) . . . . ?
C3 C4 C8 C9 2.5(5) . . . . ?
C11 N3 C9 C8 -178.2(3) . . . . ?
C10 N3 C9 C8 -0.1(5) . . . . ?
C4 C8 C9 N3 178.8(3) . . . . ?
